data_2204043
loop_
_publ_author_name
'Bolte, Michael'
'Sakhaii, Peyman'

_publ_section_title
;
25,27-Bis(benzyloxy)-26,28-dihydroxycalix[4]arene
;
_journal_issue 8
_journal_name_full 'Acta Crystallographica, Section E'
_journal_page_first o1359
_journal_page_last o1360
_journal_paper_doi 10.1107/S1600536804017040
_journal_volume 60
_journal_year 2004
_chemical_formula_iupac 'C42 H36 O4'
_chemical_formula_moiety 'C42 H36 O4'
_chemical_formula_sum 'C42 H36 O4'
_chemical_formula_weight 604.71
_chemical_name_systematic
;
25,27-Bis(benzyloxy)-26,28-dihydroxycalix[4]arene
;
_space_group_IT_number 2
_space_group_name_Hall '-P 1'
_space_group_name_H-M_alt 'P -1'
_symmetry_cell_setting triclinic
_symmetry_space_group_name_Hall '-P 1'
_symmetry_space_group_name_H-M 'P -1'
_atom_sites_solution_hydrogens geom
_atom_sites_solution_primary direct
_atom_sites_solution_secondary difmap
_audit_creation_method SHELXL-97
_cell_angle_alpha 74.028(4)
_cell_angle_beta 73.954(4)
_cell_angle_gamma 65.501(5)
_cell_formula_units_Z 2
_cell_length_a 10.3942(8)
_cell_length_b 12.5010(10)
_cell_length_c 14.3480(10)
_cell_measurement_reflns_used 503
_cell_measurement_temperature 173(2)
_cell_measurement_theta_max 25
_cell_measurement_theta_min 1
_cell_volume 1602.7(2)
_computing_cell_refinement SMART
_computing_data_collection 'SMART (Siemens, 1995)'
_computing_data_reduction 'SAINT (Siemens, 1995)'
_computing_molecular_graphics 'XP in SHELXTL-Plus (Sheldrick, 1991)'
_computing_publication_material 'SHELXL97 and PLATON (Spek, 1990)'
_computing_structure_refinement 'SHELXL97 (Sheldrick, 1997)'
_computing_structure_solution 'SHELXS97 (Sheldrick, 1990)'
_diffrn_ambient_temperature 173(2)
_diffrn_measured_fraction_theta_full 0.998
_diffrn_measured_fraction_theta_max 0.867
_diffrn_measurement_device_type 'Siemens CCD three-circle'
_diffrn_measurement_method \w
_diffrn_radiation_monochromator graphite
_diffrn_radiation_source 'fine-focus sealed tube'
_diffrn_radiation_type MoK\a
_diffrn_radiation_wavelength 0.71073
_diffrn_reflns_av_R_equivalents 0.0420
_diffrn_reflns_av_sigmaI/netI 0.0487
_diffrn_reflns_limit_h_max 12
_diffrn_reflns_limit_h_min -13
_diffrn_reflns_limit_k_max 16
_diffrn_reflns_limit_k_min -16
_diffrn_reflns_limit_l_max 18
_diffrn_reflns_limit_l_min -19
_diffrn_reflns_number 30084
_diffrn_reflns_theta_full 29.02
_diffrn_reflns_theta_max 29.02
_diffrn_reflns_theta_min 1.82
_diffrn_standards_decay_% 0
_diffrn_standards_interval_time 1200
_diffrn_standards_number 123
_exptl_absorpt_coefficient_mu 0.079
_exptl_absorpt_correction_type none
_exptl_crystal_colour yellow
_exptl_crystal_density_diffrn 1.253
_exptl_crystal_density_method 'not measured'
_exptl_crystal_description block
_exptl_crystal_F_000 640
_exptl_crystal_size_max 0.43
_exptl_crystal_size_mid 0.28
_exptl_crystal_size_min 0.22
_refine_diff_density_max 0.473
_refine_diff_density_min -0.179
_refine_ls_extinction_coef 0.0109(13)
_refine_ls_extinction_expression Fc^*^=kFc[1+0.001xFc^2^\l^3^/sin(2\q)]^-1/4^
_refine_ls_extinction_method SHELXL97
_refine_ls_goodness_of_fit_ref 1.048
_refine_ls_hydrogen_treatment mixed
_refine_ls_matrix_type full
_refine_ls_number_parameters 424
_refine_ls_number_reflns 7409
_refine_ls_number_restraints 0
_refine_ls_restrained_S_all 1.048
_refine_ls_R_factor_all 0.1039
_refine_ls_R_factor_gt 0.0598
_refine_ls_shift/su_max 0.000
_refine_ls_shift/su_mean 0.000
_refine_ls_structure_factor_coef Fsqd
_refine_ls_weighting_details 'calc w = 1/[\s^2^(Fo^2^)+(0.0448P)^2^+0.7201P] where P = (Fo^2^+2Fc^2^)/3'
_refine_ls_weighting_scheme calc
_refine_ls_wR_factor_gt 0.1154
_refine_ls_wR_factor_ref 0.1336
_reflns_number_gt 4900
_reflns_number_total 7409
_reflns_threshold_expression I>2\s(I)
_cod_data_source_file hg6070.cif
_cod_depositor_comments
;
The following automatic conversions were performed:
'_symmetry_cell_setting' value 'Triclinic' changed to 'triclinic'
according to '/home/saulius/struct/CIF-dictionaries/cif_core.dic'
dictionary named 'cif_core.dic' version 2.4.1 from
2010-06-29.

'_exptl_absorpt_correction_type' value 'None' changed to
'none' according to '/home/saulius/struct/CIF-dictionaries/cif_core.dic'
dictionary named 'cif_core.dic' version 2.4.1 from 2010-06-29.

Automatic conversion script
Id: cif_fix_enum 1527 2010-12-29 10:47:43Z saulius 
;
_cod_database_code 2204043

loop_
_symmetry_equiv_pos_as_xyz
'x, y, z'
'-x, -y, -z'

loop_
_atom_site_label
_atom_site_fract_x
_atom_site_fract_y
_atom_site_fract_z
_atom_site_U_iso_or_equiv
_atom_site_adp_type
_atom_site_calc_flag
_atom_site_refinement_flags
_atom_site_occupancy
_atom_site_type_symbol
C1 -0.0740(2) 0.3542(2) 0.43585(15) 0.0411(5) Uani d . 1 C
H1A -0.0789 0.4327 0.3936 0.049 Uiso calc R 1 H
H1B -0.1737 0.3589 0.4660 0.049 Uiso calc R 1 H
C2 0.2735(2) 0.19922(18) 0.13425(13) 0.0340(5) Uani d . 1 C
H2A 0.2620 0.2846 0.1141 0.041 Uiso calc R 1 H
H2B 0.2553 0.1756 0.0801 0.041 Uiso calc R 1 H
C3 0.7125(2) 0.13576(19) 0.26519(14) 0.0371(5) Uani d . 1 C
H3A 0.8160 0.0847 0.2557 0.045 Uiso calc R 1 H
H3B 0.7043 0.2192 0.2350 0.045 Uiso calc R 1 H
C4 0.3597(2) 0.33153(19) 0.54873(15) 0.0414(5) Uani d . 1 C
H4A 0.3787 0.3427 0.6086 0.050 Uiso calc R 1 H
H4B 0.3566 0.4039 0.4977 0.050 Uiso calc R 1 H
C11 -0.0048(2) 0.25878(18) 0.37202(14) 0.0356(5) Uani d . 1 C
C12 0.0845(2) 0.27509(17) 0.28112(13) 0.0318(4) Uani d . 1 C
C13 0.1635(2) 0.18415(17) 0.22636(13) 0.0317(4) Uani d . 1 C
C14 0.1408(2) 0.07655(18) 0.26185(15) 0.0390(5) Uani d . 1 C
H14 0.1911 0.0133 0.2256 0.047 Uiso calc R 1 H
C15 0.0465(2) 0.0603(2) 0.34873(16) 0.0433(5) Uani d . 1 C
H15 0.0298 -0.0126 0.3704 0.052 Uiso calc R 1 H
C16 -0.0236(2) 0.1496(2) 0.40413(15) 0.0416(5) Uani d . 1 C
H16 -0.0855 0.1364 0.4650 0.050 Uiso calc R 1 H
C21 0.4264(2) 0.12483(17) 0.14967(13) 0.0316(4) Uani d . 1 C
C22 0.4965(2) 0.16575(16) 0.19471(13) 0.0301(4) Uani d . 1 C
O22 0.42107(16) 0.27631(12) 0.21816(11) 0.0405(4) Uani d . 1 O
H22 0.459(3) 0.295(2) 0.2543(18) 0.055(7) Uiso d . 1 H
C23 0.6362(2) 0.09629(17) 0.21204(13) 0.0319(4) Uani d . 1 C
C24 0.7055(2) -0.01243(18) 0.17941(14) 0.0384(5) Uani d . 1 C
H24 0.8017 -0.0594 0.1883 0.046 Uiso calc R 1 H
C25 0.6385(2) -0.05380(19) 0.13454(15) 0.0430(5) Uani d . 1 C
H25 0.6875 -0.1286 0.1134 0.052 Uiso calc R 1 H
C26 0.4990(2) 0.01478(18) 0.12064(13) 0.0373(5) Uani d . 1 C
H26 0.4520 -0.0142 0.0906 0.045 Uiso calc R 1 H
C31 0.6519(2) 0.12868(18) 0.37505(14) 0.0337(4) Uani d . 1 C
C32 0.5506(2) 0.22896(17) 0.41313(14) 0.0328(4) Uani d . 1 C
C33 0.4828(2) 0.22396(18) 0.51196(14) 0.0358(5) Uani d . 1 C
C34 0.5285(2) 0.11428(19) 0.57505(15) 0.0399(5) Uani d . 1 C
H34 0.4867 0.1081 0.6432 0.048 Uiso calc R 1 H
C35 0.6337(2) 0.0142(2) 0.54035(15) 0.0412(5) Uani d . 1 C
H35 0.6652 -0.0593 0.5849 0.049 Uiso calc R 1 H
C36 0.6931(2) 0.02077(18) 0.44092(15) 0.0369(5) Uani d . 1 C
H36 0.7627 -0.0490 0.4173 0.044 Uiso calc R 1 H
C41 0.2145(2) 0.31945(18) 0.57272(14) 0.0362(5) Uani d . 1 C
C42 0.1400(2) 0.34291(17) 0.49699(14) 0.0355(5) Uani d . 1 C
O42 0.20623(16) 0.37936(14) 0.40453(10) 0.0423(4) Uani d . 1 O
H42 0.156(3) 0.394(2) 0.3590(19) 0.060(8) Uiso d . 1 H
C43 0.0072(2) 0.33007(18) 0.51708(14) 0.0371(5) Uani d . 1 C
C44 -0.0505(2) 0.2945(2) 0.61517(15) 0.0450(5) Uani d . 1 C
H44 -0.1400 0.2843 0.6301 0.054 Uiso calc R 1 H
C45 0.0195(2) 0.2738(2) 0.69095(15) 0.0477(6) Uani d . 1 C
H45 -0.0223 0.2511 0.7574 0.057 Uiso calc R 1 H
C46 0.1509(2) 0.28641(19) 0.66921(14) 0.0429(5) Uani d . 1 C
H46 0.1990 0.2722 0.7214 0.052 Uiso calc R 1 H
O51 0.09980(14) 0.38603(11) 0.24539(9) 0.0338(3) Uani d . 1 O
C51 0.0037(2) 0.46524(18) 0.17883(14) 0.0365(5) Uani d . 1 C
H51A -0.0936 0.5021 0.2170 0.044 Uiso calc R 1 H
H51B -0.0036 0.4193 0.1354 0.044 Uiso calc R 1 H
C52 0.0589(2) 0.56131(17) 0.11717(13) 0.0327(4) Uani d . 1 C
C53 0.1969(2) 0.55341(19) 0.11102(16) 0.0425(5) Uani d . 1 C
H53 0.2603 0.4858 0.1471 0.051 Uiso calc R 1 H
C54 0.2438(3) 0.6434(2) 0.05260(18) 0.0520(6) Uani d . 1 C
H54 0.3396 0.6369 0.0483 0.062 Uiso calc R 1 H
C55 0.1521(3) 0.7429(2) 0.00040(17) 0.0541(6) Uani d . 1 C
H55 0.1842 0.8049 -0.0391 0.065 Uiso calc R 1 H
C56 0.0141(3) 0.7513(2) 0.00599(17) 0.0559(7) Uani d . 1 C
H56 -0.0494 0.8193 -0.0298 0.067 Uiso calc R 1 H
C57 -0.0322(3) 0.6609(2) 0.06365(15) 0.0455(5) Uani d . 1 C
H57 -0.1274 0.6668 0.0667 0.055 Uiso calc R 1 H
O61 0.51311(14) 0.33893(11) 0.34770(10) 0.0349(3) Uani d . 1 O
C61 0.6035(2) 0.40398(19) 0.34114(16) 0.0416(5) Uani d . 1 C
H61A 0.7061 0.3532 0.3237 0.050 Uiso calc R 1 H
H61B 0.5884 0.4261 0.4056 0.050 Uiso calc R 1 H
C62 0.5656(2) 0.51440(18) 0.26366(15) 0.0369(5) Uani d . 1 C
C63 0.4652(3) 0.6221(2) 0.28798(17) 0.0476(6) Uani d . 1 C
H63 0.4183 0.6261 0.3546 0.057 Uiso calc R 1 H
C64 0.4326(3) 0.7239(2) 0.2161(2) 0.0594(7) Uani d . 1 C
H64 0.3640 0.7975 0.2336 0.071 Uiso calc R 1 H
C65 0.4987(3) 0.7188(2) 0.1198(2) 0.0608(7) Uani d . 1 C
H65 0.4766 0.7892 0.0707 0.073 Uiso calc R 1 H
C66 0.5964(3) 0.6130(2) 0.09386(19) 0.0590(7) Uani d . 1 C
H66 0.6408 0.6095 0.0268 0.071 Uiso calc R 1 H
C67 0.6304(3) 0.5115(2) 0.16519(17) 0.0504(6) Uani d . 1 C
H67 0.6992 0.4384 0.1468 0.061 Uiso calc R 1 H

loop_
_atom_site_aniso_label
_atom_site_aniso_U_11
_atom_site_aniso_U_22
_atom_site_aniso_U_33
_atom_site_aniso_U_12
_atom_site_aniso_U_13
_atom_site_aniso_U_23
C1 0.0268(11) 0.0498(13) 0.0392(11) -0.0085(10) -0.0064(9) -0.0050(10)
C2 0.0408(12) 0.0347(11) 0.0302(9) -0.0146(9) -0.0140(8) -0.0029(8)
C3 0.0270(11) 0.0389(12) 0.0429(11) -0.0113(9) -0.0065(8) -0.0048(9)
C4 0.0492(14) 0.0416(13) 0.0396(11) -0.0148(11) -0.0149(10) -0.0131(9)
C11 0.0266(11) 0.0412(12) 0.0356(10) -0.0093(9) -0.0124(8) 0.0000(9)
C12 0.0311(11) 0.0313(11) 0.0344(10) -0.0121(9) -0.0159(8) 0.0027(8)
C13 0.0328(11) 0.0320(11) 0.0325(10) -0.0116(9) -0.0179(8) 0.0022(8)
C14 0.0412(13) 0.0331(11) 0.0454(12) -0.0135(10) -0.0188(10) -0.0007(9)
C15 0.0430(13) 0.0376(12) 0.0534(13) -0.0212(11) -0.0218(11) 0.0086(10)
C16 0.0336(12) 0.0502(14) 0.0387(11) -0.0192(11) -0.0129(9) 0.0075(10)
C21 0.0367(11) 0.0327(11) 0.0243(9) -0.0134(9) -0.0068(8) -0.0015(8)
C22 0.0322(11) 0.0281(10) 0.0275(9) -0.0104(9) -0.0046(8) -0.0032(8)
O22 0.0391(9) 0.0315(8) 0.0543(9) -0.0042(7) -0.0220(7) -0.0138(7)
C23 0.0302(11) 0.0319(11) 0.0300(9) -0.0122(9) -0.0039(8) -0.0006(8)
C24 0.0307(11) 0.0356(12) 0.0388(11) -0.0062(9) -0.0038(9) -0.0032(9)
C25 0.0472(14) 0.0345(12) 0.0409(11) -0.0082(10) -0.0025(10) -0.0137(9)
C26 0.0481(13) 0.0370(12) 0.0284(10) -0.0169(10) -0.0063(9) -0.0073(8)
C31 0.0257(11) 0.0403(12) 0.0411(11) -0.0162(9) -0.0118(8) -0.0045(9)
C32 0.0313(11) 0.0327(11) 0.0414(11) -0.0143(9) -0.0165(9) -0.0035(8)
C33 0.0358(12) 0.0394(12) 0.0411(11) -0.0161(10) -0.0154(9) -0.0087(9)
C34 0.0392(12) 0.0488(13) 0.0368(11) -0.0188(11) -0.0138(9) -0.0044(9)
C35 0.0382(12) 0.0421(13) 0.0455(12) -0.0161(10) -0.0196(10) 0.0024(10)
C36 0.0299(11) 0.0366(12) 0.0470(12) -0.0120(9) -0.0138(9) -0.0056(9)
C41 0.0378(12) 0.0325(11) 0.0361(10) -0.0060(9) -0.0075(9) -0.0131(8)
C42 0.0369(12) 0.0324(11) 0.0315(10) -0.0062(9) -0.0055(8) -0.0082(8)
O42 0.0421(9) 0.0562(10) 0.0320(8) -0.0222(8) -0.0099(7) -0.0034(7)
C43 0.0296(11) 0.0355(12) 0.0377(11) -0.0025(9) -0.0072(8) -0.0081(9)
C44 0.0336(12) 0.0483(14) 0.0405(12) -0.0062(10) -0.0014(9) -0.0085(10)
C45 0.0429(14) 0.0498(14) 0.0336(11) -0.0053(11) -0.0004(10) -0.0072(10)
C46 0.0477(14) 0.0407(12) 0.0327(11) -0.0033(10) -0.0108(9) -0.0120(9)
O51 0.0367(8) 0.0300(7) 0.0351(7) -0.0117(6) -0.0158(6) 0.0017(6)
C51 0.0346(12) 0.0341(11) 0.0388(11) -0.0097(9) -0.0169(9) 0.0016(8)
C52 0.0346(11) 0.0319(11) 0.0307(10) -0.0094(9) -0.0081(8) -0.0064(8)
C53 0.0403(13) 0.0362(12) 0.0479(12) -0.0120(10) -0.0129(10) -0.0014(9)
C54 0.0425(14) 0.0548(15) 0.0619(15) -0.0244(12) -0.0095(11) -0.0055(12)
C55 0.0675(18) 0.0533(15) 0.0443(13) -0.0348(14) -0.0087(12) 0.0055(11)
C56 0.0619(17) 0.0521(15) 0.0525(14) -0.0252(13) -0.0263(12) 0.0147(11)
C57 0.0453(13) 0.0462(13) 0.0442(12) -0.0188(11) -0.0193(10) 0.0071(10)
O61 0.0361(8) 0.0322(8) 0.0439(8) -0.0175(6) -0.0159(6) -0.0023(6)
C61 0.0376(12) 0.0403(12) 0.0573(13) -0.0203(10) -0.0184(10) -0.0056(10)
C62 0.0321(11) 0.0358(12) 0.0529(12) -0.0198(10) -0.0124(9) -0.0071(9)
C63 0.0474(14) 0.0468(14) 0.0504(13) -0.0173(12) -0.0091(11) -0.0118(11)
C64 0.0668(18) 0.0356(13) 0.0721(17) -0.0104(12) -0.0226(14) -0.0079(12)
C65 0.087(2) 0.0449(15) 0.0626(16) -0.0399(15) -0.0238(15) 0.0064(12)
C66 0.0727(18) 0.0585(17) 0.0524(14) -0.0413(15) 0.0014(13) -0.0062(12)
C67 0.0468(14) 0.0465(14) 0.0600(15) -0.0223(12) 0.0002(11) -0.0146(11)

loop_
_atom_type_symbol
_atom_type_description
_atom_type_scat_dispersion_real
_atom_type_scat_dispersion_imag
_atom_type_scat_source
C C 0.0033 0.0016 'International Tables Vol C Tables 4.2.6.8 and 6.1.1.4'
H H 0.0000 0.0000 'International Tables Vol C Tables 4.2.6.8 and 6.1.1.4'
O O 0.0106 0.0060 'International Tables Vol C Tables 4.2.6.8 and 6.1.1.4'

loop_
_geom_angle_atom_site_label_1
_geom_angle_atom_site_label_2
_geom_angle_atom_site_label_3
_geom_angle
_geom_angle_publ_flag
C43 C1 C11 112.90(16) ?
C43 C1 H1A 109.0 ?
C11 C1 H1A 109.0 ?
C43 C1 H1B 109.0 ?
C11 C1 H1B 109.0 ?
H1A C1 H1B 107.8 ?
C13 C2 C21 112.32(15) ?
C13 C2 H2A 109.1 ?
C21 C2 H2A 109.1 ?
C13 C2 H2B 109.1 ?
C21 C2 H2B 109.1 ?
H2A C2 H2B 107.9 ?
C31 C3 C23 113.15(16) ?
C31 C3 H3A 108.9 ?
C23 C3 H3A 108.9 ?
C31 C3 H3B 108.9 ?
C23 C3 H3B 108.9 ?
H3A C3 H3B 107.8 ?
C41 C4 C33 113.33(17) ?
C41 C4 H4A 108.9 ?
C33 C4 H4A 108.9 ?
C41 C4 H4B 108.9 ?
C33 C4 H4B 108.9 ?
H4A C4 H4B 107.7 ?
C16 C11 C12 117.53(19) ?
C16 C11 C1 121.02(18) ?
C12 C11 C1 121.41(18) ?
C13 C12 C11 122.80(18) ?
C13 C12 O51 118.67(17) ?
C11 C12 O51 118.48(18) ?
C12 C13 C14 117.12(18) ?
C12 C13 C2 121.79(17) ?
C14 C13 C2 121.05(18) ?
C15 C14 C13 121.2(2) ?
C15 C14 H14 119.4 ?
C13 C14 H14 119.4 ?
C16 C15 C14 120.21(19) ?
C16 C15 H15 119.9 ?
C14 C15 H15 119.9 ?
C15 C16 C11 120.9(2) ?
C15 C16 H16 119.6 ?
C11 C16 H16 119.6 ?
C26 C21 C22 118.73(18) ?
C26 C21 C2 120.80(18) ?
C22 C21 C2 120.47(17) ?
O22 C22 C23 123.31(17) ?
O22 C22 C21 115.67(17) ?
C23 C22 C21 121.01(18) ?
C22 O22 H22 114.4(16) ?
C24 C23 C22 117.92(18) ?
C24 C23 C3 119.88(18) ?
C22 C23 C3 122.20(17) ?
C25 C24 C23 121.8(2) ?
C25 C24 H24 119.1 ?
C23 C24 H24 119.1 ?
C24 C25 C26 119.3(2) ?
C24 C25 H25 120.4 ?
C26 C25 H25 120.4 ?
C25 C26 C21 121.20(19) ?
C25 C26 H26 119.4 ?
C21 C26 H26 119.4 ?
C36 C31 C32 117.66(18) ?
C36 C31 C3 121.00(19) ?
C32 C31 C3 121.32(18) ?
C31 C32 C33 123.03(18) ?
C31 C32 O61 117.89(17) ?
C33 C32 O61 119.06(17) ?
C34 C33 C32 117.01(19) ?
C34 C33 C4 121.17(18) ?
C32 C33 C4 121.76(18) ?
C35 C34 C33 121.27(19) ?
C35 C34 H34 119.4 ?
C33 C34 H34 119.4 ?
C36 C35 C34 120.17(19) ?
C36 C35 H35 119.9 ?
C34 C35 H35 119.9 ?
C35 C36 C31 120.7(2) ?
C35 C36 H36 119.7 ?
C31 C36 H36 119.7 ?
C46 C41 C42 118.3(2) ?
C46 C41 C4 121.50(19) ?
C42 C41 C4 120.17(18) ?
O42 C42 C43 123.63(18) ?
O42 C42 C41 115.15(18) ?
C43 C42 C41 121.22(18) ?
C42 O42 H42 112.5(16) ?
C44 C43 C42 118.05(19) ?
C44 C43 C1 120.15(19) ?
C42 C43 C1 121.80(18) ?
C45 C44 C43 121.6(2) ?
C45 C44 H44 119.2 ?
C43 C44 H44 119.2 ?
C46 C45 C44 119.3(2) ?
C46 C45 H45 120.4 ?
C44 C45 H45 120.4 ?
C45 C46 C41 121.5(2) ?
C45 C46 H46 119.2 ?
C41 C46 H46 119.2 ?
C12 O51 C51 113.06(14) y
O51 C51 C52 109.83(16) ?
O51 C51 H51A 109.7 ?
C52 C51 H51A 109.7 ?
O51 C51 H51B 109.7 ?
C52 C51 H51B 109.7 ?
H51A C51 H51B 108.2 ?
C53 C52 C57 118.91(19) ?
C53 C52 C51 122.24(18) ?
C57 C52 C51 118.84(18) ?
C52 C53 C54 120.4(2) ?
C52 C53 H53 119.8 ?
C54 C53 H53 119.8 ?
C55 C54 C53 120.4(2) ?
C55 C54 H54 119.8 ?
C53 C54 H54 119.8 ?
C56 C55 C54 119.6(2) ?
C56 C55 H55 120.2 ?
C54 C55 H55 120.2 ?
C55 C56 C57 120.0(2) ?
C55 C56 H56 120.0 ?
C57 C56 H56 120.0 ?
C56 C57 C52 120.8(2) ?
C56 C57 H57 119.6 ?
C52 C57 H57 119.6 ?
C32 O61 C61 112.10(14) y
O61 C61 C62 108.81(16) ?
O61 C61 H61A 109.9 ?
C62 C61 H61A 109.9 ?
O61 C61 H61B 109.9 ?
C62 C61 H61B 109.9 ?
H61A C61 H61B 108.3 ?
C63 C62 C67 118.1(2) ?
C63 C62 C61 121.0(2) ?
C67 C62 C61 120.9(2) ?
C64 C63 C62 120.5(2) ?
C64 C63 H63 119.7 ?
C62 C63 H63 119.7 ?
C65 C64 C63 120.2(2) ?
C65 C64 H64 119.9 ?
C63 C64 H64 119.9 ?
C66 C65 C64 120.3(2) ?
C66 C65 H65 119.9 ?
C64 C65 H65 119.9 ?
C65 C66 C67 119.9(2) ?
C65 C66 H66 120.1 ?
C67 C66 H66 120.1 ?
C66 C67 C62 121.0(2) ?
C66 C67 H67 119.5 ?
C62 C67 H67 119.5 ?

loop_
_geom_bond_atom_site_label_1
_geom_bond_atom_site_label_2
_geom_bond_distance
_geom_bond_publ_flag
C1 C43 1.517(3) ?
C1 C11 1.518(3) ?
C1 H1A 0.9900 ?
C1 H1B 0.9900 ?
C2 C13 1.515(3) ?
C2 C21 1.515(3) ?
C2 H2A 0.9900 ?
C2 H2B 0.9900 ?
C3 C31 1.520(3) ?
C3 C23 1.523(3) ?
C3 H3A 0.9900 ?
C3 H3B 0.9900 ?
C4 C41 1.515(3) ?
C4 C33 1.521(3) ?
C4 H4A 0.9900 ?
C4 H4B 0.9900 ?
C11 C16 1.393(3) ?
C11 C12 1.395(3) ?
C12 C13 1.395(3) ?
C12 O51 1.399(2) y
C13 C14 1.395(3) ?
C14 C15 1.381(3) ?
C14 H14 0.9500 ?
C15 C16 1.379(3) ?
C15 H15 0.9500 ?
C16 H16 0.9500 ?
C21 C26 1.384(3) ?
C21 C22 1.401(3) ?
C22 O22 1.360(2) y
C22 C23 1.400(3) ?
O22 H22 0.86(3) ?
C23 C24 1.392(3) ?
C24 C25 1.378(3) ?
C24 H24 0.9500 ?
C25 C26 1.383(3) ?
C25 H25 0.9500 ?
C26 H26 0.9500 ?
C31 C36 1.393(3) ?
C31 C32 1.394(3) ?
C32 C33 1.395(3) ?
C32 O61 1.404(2) y
C33 C34 1.393(3) ?
C34 C35 1.384(3) ?
C34 H34 0.9500 ?
C35 C36 1.383(3) ?
C35 H35 0.9500 ?
C36 H36 0.9500 ?
C41 C46 1.389(3) ?
C41 C42 1.402(3) ?
C42 O42 1.365(2) y
C42 C43 1.397(3) ?
O42 H42 0.88(3) ?
C43 C44 1.396(3) ?
C44 C45 1.380(3) ?
C44 H44 0.9500 ?
C45 C46 1.379(3) ?
C45 H45 0.9500 ?
C46 H46 0.9500 ?
O51 C51 1.441(2) y
C51 C52 1.503(3) ?
C51 H51A 0.9900 ?
C51 H51B 0.9900 ?
C52 C53 1.376(3) ?
C52 C57 1.391(3) ?
C53 C54 1.385(3) ?
C53 H53 0.9500 ?
C54 C55 1.384(3) ?
C54 H54 0.9500 ?
C55 C56 1.374(3) ?
C55 H55 0.9500 ?
C56 C57 1.382(3) ?
C56 H56 0.9500 ?
C57 H57 0.9500 ?
O61 C61 1.448(2) y
C61 C62 1.498(3) ?
C61 H61A 0.9900 ?
C61 H61B 0.9900 ?
C62 C63 1.384(3) ?
C62 C67 1.390(3) ?
C63 C64 1.383(3) ?
C63 H63 0.9500 ?
C64 C65 1.369(4) ?
C64 H64 0.9500 ?
C65 C66 1.366(4) ?
C65 H65 0.9500 ?
C66 C67 1.377(3) ?
C66 H66 0.9500 ?
C67 H67 0.9500 ?

loop_
_geom_hbond_atom_site_label_D
_geom_hbond_atom_site_label_H
_geom_hbond_atom_site_label_A
_geom_hbond_distance_DH
_geom_hbond_distance_HA
_geom_hbond_distance_DA
_geom_hbond_angle_DHA
O22 H22 O61 0.86(3) 1.87(3) 2.7179(19) 170(2)
O42 H42 O51 0.88(3) 1.91(3) 2.768(2) 162(2)

loop_
_geom_torsion_atom_site_label_1
_geom_torsion_atom_site_label_2
_geom_torsion_atom_site_label_3
_geom_torsion_atom_site_label_4
_geom_torsion
_geom_torsion_publ_flag
C43 C1 C11 C16 78.9(2) ?
C43 C1 C11 C12 -98.5(2) y
C16 C11 C12 C13 -5.5(3) ?
C1 C11 C12 C13 171.93(17) ?
C16 C11 C12 O51 177.18(17) ?
C1 C11 C12 O51 -5.4(3) ?
C11 C12 C13 C14 5.5(3) ?
O51 C12 C13 C14 -177.18(16) ?
C11 C12 C13 C2 -172.33(17) ?
O51 C12 C13 C2 5.0(3) ?
C21 C2 C13 C12 108.9(2) y
C21 C2 C13 C14 -68.9(2) ?
C12 C13 C14 C15 -1.5(3) ?
C2 C13 C14 C15 176.38(17) ?
C13 C14 C15 C16 -2.3(3) ?
C14 C15 C16 C11 2.3(3) ?
C12 C11 C16 C15 1.5(3) ?
C1 C11 C16 C15 -176.01(18) ?
C13 C2 C21 C26 97.7(2) ?
C13 C2 C21 C22 -81.5(2) y
C26 C21 C22 O22 177.74(16) ?
C2 C21 C22 O22 -3.0(2) ?
C26 C21 C22 C23 -1.2(3) ?
C2 C21 C22 C23 178.07(16) ?
O22 C22 C23 C24 -176.23(17) ?
C21 C22 C23 C24 2.6(3) ?
O22 C22 C23 C3 4.1(3) ?
C21 C22 C23 C3 -177.05(16) ?
C31 C3 C23 C24 -107.6(2) ?
C31 C3 C23 C22 72.0(2) y
C22 C23 C24 C25 -2.3(3) ?
C3 C23 C24 C25 177.37(18) ?
C23 C24 C25 C26 0.6(3) ?
C24 C25 C26 C21 1.0(3) ?
C22 C21 C26 C25 -0.6(3) ?
C2 C21 C26 C25 -179.90(18) ?
C23 C3 C31 C36 81.4(2) ?
C23 C3 C31 C32 -96.8(2) y
C36 C31 C32 C33 -4.3(3) ?
C3 C31 C32 C33 173.99(18) ?
C36 C31 C32 O61 177.46(16) ?
C3 C31 C32 O61 -4.2(3) ?
C31 C32 C33 C34 4.9(3) ?
O61 C32 C33 C34 -176.94(16) ?
C31 C32 C33 C4 -172.34(17) ?
O61 C32 C33 C4 5.9(3) ?
C41 C4 C33 C34 -70.2(2) ?
C41 C4 C33 C32 106.9(2) y
C32 C33 C34 C35 -1.8(3) ?
C4 C33 C34 C35 175.46(18) ?
C33 C34 C35 C36 -1.7(3) ?
C34 C35 C36 C31 2.3(3) ?
C32 C31 C36 C35 0.6(3) ?
C3 C31 C36 C35 -177.70(18) ?
C33 C4 C41 C46 100.5(2) ?
C33 C4 C41 C42 -80.2(2) y
C46 C41 C42 O42 177.57(18) ?
C4 C41 C42 O42 -1.8(3) ?
C46 C41 C42 C43 -1.9(3) ?
C4 C41 C42 C43 178.71(18) ?
O42 C42 C43 C44 -178.67(19) ?
C41 C42 C43 C44 0.8(3) ?
O42 C42 C43 C1 1.0(3) ?
C41 C42 C43 C1 -179.53(19) ?
C11 C1 C43 C44 -108.3(2) ?
C11 C1 C43 C42 72.0(3) y
C42 C43 C44 C45 0.8(3) ?
C1 C43 C44 C45 -178.9(2) ?
C43 C44 C45 C46 -1.2(3) ?
C44 C45 C46 C41 0.0(3) ?
C42 C41 C46 C45 1.6(3) ?
C4 C41 C46 C45 -179.1(2) ?
C13 C12 O51 C51 87.4(2) ?
C11 C12 O51 C51 -95.22(19) ?
C12 O51 C51 C52 -160.16(16) ?
O51 C51 C52 C53 14.4(3) ?
O51 C51 C52 C57 -166.37(18) ?
C57 C52 C53 C54 0.2(3) ?
C51 C52 C53 C54 179.4(2) ?
C52 C53 C54 C55 0.6(4) ?
C53 C54 C55 C56 -0.7(4) ?
C54 C55 C56 C57 0.1(4) ?
C55 C56 C57 C52 0.6(4) ?
C53 C52 C57 C56 -0.7(3) ?
C51 C52 C57 C56 -180.0(2) ?
C31 C32 O61 C61 -90.5(2) ?
C33 C32 O61 C61 91.2(2) ?
C32 O61 C61 C62 175.00(17) ?
O61 C61 C62 C63 92.9(2) ?
O61 C61 C62 C67 -87.1(2) ?
C67 C62 C63 C64 -1.0(3) ?
C61 C62 C63 C64 179.0(2) ?
C62 C63 C64 C65 0.5(4) ?
C63 C64 C65 C66 0.6(4) ?
C64 C65 C66 C67 -1.2(4) ?
C65 C66 C67 C62 0.7(4) ?
C63 C62 C67 C66 0.4(3) ?
C61 C62 C67 C66 -179.7(2) ?

loop_
_cod_related_entry_id
_cod_related_entry_database
_cod_related_entry_code
1 ChemSpider 9138289
